data_7118792
loop_
_publ_author_name
'Roy, Bijan'
'Zangrando, Ennio'
'Mukherjee, Partha Sarathi'

_publ_section_title
;
 Self-assembly of a redox active water soluble Pd6L8 'molecular dice'.
;
_journal_issue 24
_journal_name_full 'Chemical communications (Cambridge, England)'
_journal_page_first 4489
_journal_page_last 4492
_journal_paper_doi 10.1039/c6cc00042h
_journal_volume 52
_journal_year 2016
_chemical_formula_moiety 'C336 H312 N48 Pd6, O38'
_chemical_formula_sum 'C336 H312 N48 O38 Pd6'
_chemical_formula_weight 6268.72
_space_group_crystal_system tetragonal
_space_group_IT_number 87
_space_group_name_Hall '-I 4'
_space_group_name_H-M_alt 'I 4/m'
_symmetry_space_group_name_Hall '-I 4'
_symmetry_space_group_name_H-M 'I 4/m'
_atom_sites_solution_hydrogens geom
_audit_creation_method SHELXL-2014/7
_audit_update_record
;
2016-01-03 deposited with the CCDC.
2016-02-23 downloaded from the CCDC.
;
_cell_angle_alpha 90
_cell_angle_beta 90
_cell_angle_gamma 90
_cell_formula_units_Z 2
_cell_length_a 33.231(3)
_cell_length_b 33.231(3)
_cell_length_c 28.780(2)
_cell_measurement_reflns_used 3931
_cell_measurement_temperature 100(2)
_cell_measurement_theta_max 16.04
_cell_measurement_theta_min 2.74
_cell_volume 31782(5)
_computing_structure_refinement 'SHELXL-2014/7 (Sheldrick, 2014)'
_diffrn_ambient_temperature 100(2)
_diffrn_measured_fraction_theta_full 0.954
_diffrn_measured_fraction_theta_max 0.954
_diffrn_measurement_device_type 'Pilatus 2M detector'
_diffrn_measurement_method 'rotating crystal'
_diffrn_radiation_monochromator graphite
_diffrn_radiation_source 'Elettra Synchrotron - XRD1 BL'
_diffrn_radiation_type synchrotron
_diffrn_radiation_wavelength 0.770
_diffrn_reflns_av_R_equivalents 0.0493
_diffrn_reflns_av_unetI/netI 0.0331
_diffrn_reflns_Laue_measured_fraction_full 0.954
_diffrn_reflns_Laue_measured_fraction_max 0.954
_diffrn_reflns_limit_h_max 27
_diffrn_reflns_limit_h_min -27
_diffrn_reflns_limit_k_max 27
_diffrn_reflns_limit_k_min -27
_diffrn_reflns_limit_l_max 23
_diffrn_reflns_limit_l_min -23
_diffrn_reflns_number 29461
_diffrn_reflns_point_group_measured_fraction_full 0.954
_diffrn_reflns_point_group_measured_fraction_max 0.954
_diffrn_reflns_theta_full 18.643
_diffrn_reflns_theta_max 18.643
_diffrn_reflns_theta_min 0.939
_exptl_absorpt_coefficient_mu 0.223
_exptl_crystal_colour colourless
_exptl_crystal_density_diffrn 0.655
_exptl_crystal_description block
_exptl_crystal_F_000 6488
_exptl_crystal_size_max 0.38
_exptl_crystal_size_mid 0.28
_exptl_crystal_size_min 0.25
_platon_squeeze_details
;
;
_refine_diff_density_max 0.371
_refine_diff_density_min -0.268
_refine_diff_density_rms 0.045
_refine_ls_extinction_coef 0.00005(3)
_refine_ls_extinction_expression Fc^*^=kFc[1+0.001xFc^2^\l^3^/sin(2\q)]^-1/4^
_refine_ls_extinction_method 'SHELXL-2014/7 (Sheldrick 2014'
_refine_ls_goodness_of_fit_ref 1.104
_refine_ls_hydrogen_treatment constr
_refine_ls_matrix_type full
_refine_ls_number_parameters 506
_refine_ls_number_reflns 4703
_refine_ls_number_restraints 491
_refine_ls_restrained_S_all 1.086
_refine_ls_R_factor_all 0.0973
_refine_ls_R_factor_gt 0.0800
_refine_ls_shift/su_max 0.000
_refine_ls_shift/su_mean 0.000
_refine_ls_structure_factor_coef Fsqd
_refine_ls_weighting_details 'w=1/[\s^2^(Fo^2^)+(0.1821P)^2^+0.6890P] where P=(Fo^2^+2Fc^2^)/3'
_refine_ls_weighting_scheme calc
_refine_ls_wR_factor_gt 0.2384
_refine_ls_wR_factor_ref 0.2563
_reflns_Friedel_coverage 0.000
_reflns_number_gt 3326
_reflns_number_total 4703
_reflns_threshold_expression 'I > 2\s(I)'
_cod_data_source_file c6cc00042h2.cif
_cod_data_source_block MC-1
_cod_depositor_comments 'Adding full bibliography for 7118792.cif.'
_cod_original_cell_volume 31782(7)
_cod_database_code 7118792
_shelx_shelxl_version_number 2014/7
_shelx_space_group_comment
;
The symmetry employed for this shelxl refinement is uniquely defined
by the following loop, which should always be used as a source of
symmetry information in preference to the above space-group names.
They are only intended as comments.
;

loop_
_space_group_symop_operation_xyz
'x, y, z'
'-x, -y, z'
'-y, x, z'
'y, -x, z'
'x+1/2, y+1/2, z+1/2'
'-x+1/2, -y+1/2, z+1/2'
'-y+1/2, x+1/2, z+1/2'
'y+1/2, -x+1/2, z+1/2'
'-x, -y, -z'
'x, y, -z'
'y, -x, -z'
'-y, x, -z'
'-x+1/2, -y+1/2, -z+1/2'
'x+1/2, y+1/2, -z+1/2'
'y+1/2, -x+1/2, -z+1/2'
'-y+1/2, x+1/2, -z+1/2'

loop_
_atom_site_label
_atom_site_type_symbol
_atom_site_fract_x
_atom_site_fract_y
_atom_site_fract_z
_atom_site_U_iso_or_equiv
_atom_site_adp_type
_atom_site_occupancy
_atom_site_site_symmetry_order
_atom_site_calc_flag
_atom_site_refinement_flags_posn
_atom_site_refinement_flags_adp
_atom_site_refinement_flags_occupancy
Pd1 Pd 0.34002(4) 0.22819(4) 0.0000 0.1545(7) Uani 1 2 d S TU P
Pd2 Pd 0.5000 0.5000 0.35174(6) 0.1628(8) Uani 1 4 d S TU P
N2 N 0.3025(3) 0.2488(3) 0.0493(3) 0.145(3) Uani 1 1 d . U .
N4 N 0.4418(3) 0.4873(3) 0.3561(3) 0.159(3) Uani 1 1 d . U .
C21 C 0.3035(4) 0.2894(4) 0.0623(4) 0.198(5) Uani 1 1 d . U .
H21 H 0.3210 0.3076 0.0467 0.238 Uiso 1 1 calc R U .
C31 C 0.4194(4) 0.4814(3) 0.3175(5) 0.166(3) Uani 1 1 d . U .
H31 H 0.4325 0.4846 0.2884 0.199 Uiso 1 1 calc R U .
C20 C 0.2777(4) 0.2268(4) 0.0688(4) 0.175(4) Uani 1 1 d . U .
H20 H 0.2779 0.1994 0.0595 0.211 Uiso 1 1 calc R U .
C28 C 0.3592(4) 0.4690(3) 0.3603(4) 0.171(3) Uani 1 1 d . U .
C25 C 0.3153(4) 0.4586(4) 0.3624(4) 0.167(4) Uani 1 1 d . U .
C32 C 0.3798(4) 0.4714(4) 0.3165(4) 0.188(4) Uani 1 1 d . U .
H32 H 0.3663 0.4662 0.2880 0.225 Uiso 1 1 calc R U .
C23 C 0.2591(5) 0.4458(6) 0.4087(5) 0.271(8) Uani 1 1 d . U .
H23 H 0.2491 0.4418 0.4393 0.326 Uiso 1 1 calc R U .
C24 C 0.2965(5) 0.4583(6) 0.4020(5) 0.274(9) Uani 1 1 d . U .
H24 H 0.3109 0.4679 0.4283 0.329 Uiso 1 1 calc R U .
C19 C 0.2488(3) 0.2373(4) 0.1032(3) 0.157(3) Uani 1 1 d . U .
H19 H 0.2297 0.2188 0.1156 0.189 Uiso 1 1 calc R U .
C18 C 0.2510(3) 0.2752(4) 0.1162(3) 0.152(3) Uani 1 1 d . U .
C15 C 0.2230(4) 0.2919(4) 0.1537(3) 0.147(3) Uani 1 1 d . U .
C22 C 0.2795(4) 0.3029(4) 0.0972(5) 0.219(6) Uani 1 1 d . U .
H22 H 0.2816 0.3297 0.1085 0.263 Uiso 1 1 calc R U .
C29 C 0.3837(4) 0.4793(6) 0.3988(4) 0.252(7) Uani 1 1 d . U .
H29 H 0.3724 0.4809 0.4290 0.302 Uiso 1 1 calc R U .
N1 N 0.1728(3) 0.3157(3) 0.2236(3) 0.148(3) Uani 1 1 d . U .
N3 N 0.2353(3) 0.4388(3) 0.3710(3) 0.182(3) Uani 1 1 d . U .
C4 C 0.1704(4) 0.4197(4) 0.3358(4) 0.167(3) Uani 1 1 d . U .
C13 C 0.1603(3) 0.2841(3) 0.1973(4) 0.153(3) Uani 1 1 d . U .
H13 H 0.1355 0.2707 0.2030 0.184 Uiso 1 1 calc R U .
C10 C 0.1939(4) 0.4280(5) 0.3814(4) 0.237(6) Uani 1 1 d . U .
H10A H 0.1808 0.4502 0.3986 0.285 Uiso 1 1 calc R U .
H10B H 0.1934 0.4037 0.4013 0.285 Uiso 1 1 calc R U .
C17 C 0.2056(4) 0.3395(4) 0.2153(4) 0.182(4) Uani 1 1 d . U .
H17 H 0.2103 0.3638 0.2320 0.218 Uiso 1 1 calc R U .
C26 C 0.2919(4) 0.4518(5) 0.3252(4) 0.232(7) Uani 1 1 d . U .
H26 H 0.3032 0.4541 0.2950 0.278 Uiso 1 1 calc R U .
C14 C 0.1856(4) 0.2729(4) 0.1623(4) 0.173(4) Uani 1 1 d . U .
H14 H 0.1777 0.2513 0.1427 0.208 Uiso 1 1 calc R U .
C16 C 0.2324(3) 0.3255(3) 0.1799(4) 0.169(4) Uani 1 1 d . U .
H16 H 0.2569 0.3394 0.1743 0.203 Uiso 1 1 calc R U .
C27 C 0.2521(4) 0.4414(5) 0.3296(5) 0.261(8) Uani 1 1 d . U .
H27 H 0.2365 0.4361 0.3026 0.313 Uiso 1 1 calc R U .
C8 C 0.1449(3) 0.3242(3) 0.2633(3) 0.151(3) Uani 1 1 d . U .
H8A H 0.1519 0.3065 0.2898 0.181 Uiso 1 1 calc R U .
H8B H 0.1170 0.3180 0.2539 0.181 Uiso 1 1 calc R U .
C3 C 0.1722(3) 0.3777(4) 0.3188(3) 0.148(3) Uani 1 1 d . U .
C2 C 0.1475(3) 0.3695(3) 0.2793(3) 0.136(3) Uani 1 1 d . U .
C9 C 0.1953(3) 0.3456(3) 0.3432(4) 0.181(4) Uani 1 1 d . U .
H9A H 0.2102 0.3574 0.3692 0.271 Uiso 1 1 calc R U .
H9B H 0.1766 0.3251 0.3550 0.271 Uiso 1 1 calc R U .
H9C H 0.2142 0.3331 0.3214 0.271 Uiso 1 1 calc R U .
C1 C 0.1263(3) 0.3985(4) 0.2554(4) 0.143(3) Uani 1 1 d . U .
C7 C 0.1032(3) 0.3866(4) 0.2115(4) 0.186(4) Uani 1 1 d . U .
H7A H 0.1077 0.3580 0.2050 0.279 Uiso 1 1 calc R U .
H7B H 0.0744 0.3914 0.2162 0.279 Uiso 1 1 calc R U .
H7C H 0.1128 0.4028 0.1852 0.279 Uiso 1 1 calc R U .
C6 C 0.1243(4) 0.4372(5) 0.2710(5) 0.178(4) Uani 1 1 d . U .
N5 N 0.1226(3) 0.4963(3) 0.2158(3) 0.173(4) Uani 1 1 d . U .
C33 C 0.0996(3) 0.5229(3) 0.1987(4) 0.146(3) Uani 1 1 d . U .
H33 H 0.0726 0.5255 0.2090 0.176 Uiso 1 1 calc R U .
C5 C 0.1475(4) 0.4481(4) 0.3088(6) 0.181(4) Uani 1 1 d . U .
C11 C 0.1508(4) 0.4901(4) 0.3286(6) 0.274(7) Uani 1 1 d . U .
H11A H 0.1691 0.4898 0.3553 0.411 Uiso 1 1 calc R U .
H11B H 0.1614 0.5083 0.3048 0.411 Uiso 1 1 calc R U .
H11C H 0.1242 0.4993 0.3386 0.411 Uiso 1 1 calc R U .
C12 C 0.0988(3) 0.4676(4) 0.2504(5) 0.243(6) Uani 1 1 d . U .
H12A H 0.0867 0.4841 0.2755 0.292 Uiso 1 1 calc R U .
H12B H 0.0766 0.4543 0.2334 0.292 Uiso 1 1 calc R U .
C35 C 0.1571(4) 0.5434(3) 0.1525(4) 0.148(3) Uani 1 1 d . U .
C34 C 0.1159(3) 0.5497(3) 0.1624(3) 0.149(3) Uani 1 1 d . U .
H34 H 0.1001 0.5695 0.1470 0.179 Uiso 1 1 calc R U .
C39 C 0.1598(4) 0.4940(5) 0.2055(6) 0.290(10) Uani 1 1 d . U .
H39 H 0.1766 0.4781 0.2249 0.348 Uiso 1 1 calc R U .
C40 C 0.1722(4) 0.5734(3) 0.1137(4) 0.141(3) Uani 1 1 d . U .
C41 C 0.1504(3) 0.6003(3) 0.0922(4) 0.155(3) Uani 1 1 d . U .
H41 H 0.1228 0.6032 0.1001 0.186 Uiso 1 1 calc R U .
C42 C 0.1675(4) 0.6253(4) 0.0569(4) 0.177(4) Uani 1 1 d . U .
H42 H 0.1514 0.6434 0.0393 0.213 Uiso 1 1 calc R U .
C44 C 0.2124(4) 0.5727(4) 0.1056(5) 0.216(6) Uani 1 1 d . U .
H44 H 0.2279 0.5540 0.1231 0.259 Uiso 1 1 calc R U .
N6 N 0.2067(3) 0.6221(3) 0.0499(3) 0.160(3) Uani 1 1 d . U .
C43 C 0.2342(5) 0.5982(5) 0.0722(5) 0.229(6) Uani 1 1 d . U .
H43 H 0.2624 0.5981 0.0669 0.274 Uiso 1 1 calc R U .
C30 C 0.4247(4) 0.4870(4) 0.3921(5) 0.218(6) Uani 1 1 d . U .
H30 H 0.4402 0.4926 0.4191 0.261 Uiso 1 1 calc R U .
C36 C 0.1775(4) 0.5134(4) 0.1679(6) 0.254(8) Uani 1 1 d . U .
H36 H 0.2024 0.5052 0.1548 0.305 Uiso 1 1 calc R U .
O1S O 0.2358(3) 0.4316(3) 0.2189(3) 0.224(3) Uani 1 1 d . U .
O2S O 0.3000(7) 0.3739(7) 0.0000 0.358(10) Uani 1 2 d S TU P
O3S O 0.3847(4) 0.3166(5) 0.1310(5) 0.340(7) Uani 1 1 d . U .
O4S O 0.2997(10) 0.3480(11) 0.2974(14) 0.356(18) Uani 0.5 1 d . U P
O4S2 O 0.2837(11) 0.3342(15) 0.2682(14) 0.40(2) Uani 0.5 1 d . U P
O5S O 0.1979(16) 0.5214(15) 0.0000 0.34(2) Uani 0.5 2 d S TU P
O5S2 O 0.1711(18) 0.502(2) 0.0000 0.46(4) Uani 0.5 2 d S TU P
O6S O 0.3890(3) 0.3105(4) 0.0000 0.209(4) Uani 1 2 d S TU P
O7S O 0.5000 0.5000 0.2466(8) 0.272(8) Uani 1 4 d S TU P

loop_
_atom_site_aniso_label
_atom_site_aniso_U_11
_atom_site_aniso_U_22
_atom_site_aniso_U_33
_atom_site_aniso_U_23
_atom_site_aniso_U_13
_atom_site_aniso_U_12
Pd1 0.1679(11) 0.1939(13) 0.1017(9) 0.000 0.000 0.0437(8)
Pd2 0.1691(11) 0.1691(11) 0.1502(14) 0.000 0.000 0.000
N2 0.139(6) 0.206(8) 0.090(5) 0.018(5) 0.015(4) 0.067(6)
N4 0.177(7) 0.169(7) 0.131(7) 0.010(6) -0.001(5) -0.040(6)
C21 0.217(12) 0.220(9) 0.157(9) 0.008(8) 0.068(8) 0.055(9)
C31 0.152(7) 0.154(8) 0.192(9) 0.004(8) -0.010(6) -0.019(7)
C20 0.217(12) 0.204(9) 0.105(7) 0.029(7) 0.044(6) 0.064(8)
C28 0.170(8) 0.176(9) 0.167(8) -0.001(8) -0.002(6) -0.015(8)
C25 0.170(8) 0.205(10) 0.126(7) -0.007(7) 0.025(6) 0.006(8)
C32 0.174(8) 0.260(13) 0.130(7) 0.004(8) -0.013(6) -0.054(10)
C23 0.225(12) 0.44(2) 0.151(9) -0.037(13) 0.049(8) -0.093(16)
C24 0.215(12) 0.48(3) 0.126(8) 0.003(12) 0.020(8) -0.086(16)
C19 0.179(9) 0.184(8) 0.108(7) -0.024(7) 0.027(6) 0.030(8)
C18 0.158(8) 0.186(9) 0.113(7) 0.002(6) 0.015(5) 0.022(7)
C15 0.172(8) 0.168(9) 0.100(6) 0.022(5) 0.031(6) 0.042(7)
C22 0.246(13) 0.177(9) 0.236(13) -0.005(8) 0.131(10) 0.030(8)
C29 0.185(9) 0.44(2) 0.125(7) 0.008(11) -0.002(7) -0.019(13)
N1 0.147(7) 0.155(7) 0.143(6) -0.016(5) 0.033(5) 0.007(5)
N3 0.189(8) 0.226(9) 0.129(6) -0.022(6) 0.053(5) -0.034(7)
C4 0.179(9) 0.175(8) 0.148(7) 0.005(6) 0.065(6) -0.025(7)
C13 0.147(8) 0.167(9) 0.147(8) -0.020(6) 0.029(6) 0.000(7)
C10 0.236(10) 0.331(16) 0.145(8) -0.065(8) 0.062(6) -0.134(11)
C17 0.209(11) 0.176(10) 0.160(8) -0.023(7) 0.074(8) -0.018(7)
C26 0.176(9) 0.384(19) 0.135(8) -0.034(11) 0.025(7) -0.099(12)
C14 0.178(9) 0.192(10) 0.149(9) -0.024(7) 0.023(7) -0.009(7)
C16 0.183(9) 0.157(9) 0.168(9) 0.006(6) 0.061(7) -0.006(7)
C27 0.182(10) 0.45(2) 0.152(8) -0.022(13) 0.060(7) -0.077(14)
C8 0.151(8) 0.159(7) 0.142(7) -0.010(6) 0.028(5) 0.004(6)
C3 0.167(9) 0.177(8) 0.099(6) -0.001(5) 0.034(5) 0.014(6)
C2 0.125(7) 0.163(7) 0.121(7) 0.015(5) 0.041(4) 0.006(6)
C9 0.189(10) 0.190(9) 0.162(8) 0.033(7) -0.003(7) 0.013(7)
C1 0.110(7) 0.163(7) 0.157(7) 0.052(6) 0.049(5) 0.018(6)
C7 0.143(8) 0.246(11) 0.170(9) 0.071(7) -0.005(6) -0.012(8)
C6 0.158(11) 0.167(8) 0.208(11) 0.042(7) 0.077(7) 0.027(8)
N5 0.148(7) 0.169(8) 0.203(8) 0.052(6) 0.090(6) 0.043(6)
C33 0.136(8) 0.141(8) 0.162(8) -0.013(6) 0.028(6) 0.015(6)
C5 0.182(12) 0.137(7) 0.224(12) 0.016(7) 0.116(6) 0.003(7)
C11 0.270(15) 0.137(8) 0.415(19) -0.063(10) 0.185(13) -0.029(9)
C12 0.160(9) 0.193(10) 0.376(16) 0.140(11) 0.138(8) 0.061(8)
C35 0.157(8) 0.112(7) 0.176(8) -0.015(5) 0.053(7) 0.013(6)
C34 0.155(7) 0.180(9) 0.112(6) -0.027(5) 0.016(6) -0.002(7)
C39 0.157(9) 0.342(18) 0.37(2) 0.189(15) 0.138(12) 0.095(11)
C40 0.174(8) 0.100(7) 0.149(7) -0.010(5) 0.015(7) -0.024(6)
C41 0.180(9) 0.136(9) 0.150(8) -0.006(5) 0.056(7) 0.014(6)
C42 0.215(10) 0.209(11) 0.109(7) 0.028(6) 0.010(8) 0.017(10)
C44 0.154(8) 0.238(13) 0.256(14) 0.071(10) 0.003(9) -0.039(9)
N6 0.171(8) 0.170(8) 0.140(7) -0.026(5) 0.021(6) -0.054(6)
C43 0.212(11) 0.286(17) 0.187(11) 0.091(11) 0.004(9) -0.029(10)
C30 0.205(9) 0.289(15) 0.158(9) 0.002(10) 0.025(8) -0.129(12)
C36 0.201(11) 0.222(13) 0.338(17) 0.145(12) 0.138(12) 0.069(10)
O1S 0.214(8) 0.223(8) 0.235(8) 0.012(6) 0.013(6) 0.008(6)
O2S 0.45(3) 0.35(2) 0.268(17) 0.000 0.000 0.02(2)
O3S 0.299(13) 0.368(16) 0.354(15) -0.096(13) -0.041(12) 0.052(11)
O4S 0.28(3) 0.37(3) 0.41(5) -0.10(3) -0.05(3) -0.09(3)
O4S2 0.27(3) 0.58(7) 0.35(4) -0.06(4) -0.11(3) -0.03(3)
O5S 0.40(6) 0.37(5) 0.23(3) 0.000 0.000 -0.16(4)
O5S2 0.35(6) 0.52(9) 0.50(7) 0.000 0.000 -0.19(5)
O6S 0.205(10) 0.255(12) 0.167(8) 0.000 0.000 0.043(9)
O7S 0.274(13) 0.274(13) 0.27(2) 0.000 0.000 0.000

loop_
_atom_type_symbol
_atom_type_description
_atom_type_scat_dispersion_real
_atom_type_scat_dispersion_imag
_atom_type_scat_source
C C 0.0039 0.0019 'International Tables Vol C Tables 4.2.6.8 and 6.1.1.4'
N N 0.0075 0.0039 'International Tables Vol C Tables 4.2.6.8 and 6.1.1.4'
Pd Pd -0.8028 1.1676 'International Tables Vol C Tables 4.2.6.8 and 6.1.1.4'
O O 0.0131 0.0072 'International Tables Vol C Tables 4.2.6.8 and 6.1.1.4'
H H 0.0000 0.0000 'International Tables Vol C Tables 4.2.6.8 and 6.1.1.4'

loop_
_geom_angle_atom_site_label_1
_geom_angle_atom_site_label_2
_geom_angle_atom_site_label_3
_geom_angle
_geom_angle_site_symmetry_1
_geom_angle_site_symmetry_3
N2 Pd1 N2 89.9(4) . 10
N2 Pd1 N6 90.3(3) . 3_655
N2 Pd1 N6 179.4(5) 10 3_655
N2 Pd1 N6 179.4(5) . 12_655
N2 Pd1 N6 90.3(3) 10 12_655
N6 Pd1 N6 89.6(4) 3_655 12_655
N4 Pd2 N4 89.77(4) 2_665 4_565
N4 Pd2 N4 89.77(4) 2_665 3_655
N4 Pd2 N4 172.8(6) 4_565 3_655
N4 Pd2 N4 172.8(6) 2_665 .
N4 Pd2 N4 89.77(4) 4_565 .
N4 Pd2 N4 89.77(4) 3_655 .
C20 N2 C21 117.7(11) . .
C20 N2 Pd1 122.2(10) . .
C21 N2 Pd1 120.1(8) . .
C30 N4 C31 117.1(13) . .
C30 N4 Pd2 121.7(10) . .
C31 N4 Pd2 121.1(8) . .
C22 C21 N2 120.0(12) . .
N4 C31 C32 126.0(12) . .
N2 C20 C19 128.4(13) . .
C29 C28 C32 113.6(11) . .
C29 C28 C25 125.7(12) . .
C32 C28 C25 120.7(11) . .
C24 C25 C26 114.9(13) . .
C24 C25 C28 120.2(13) . .
C26 C25 C28 124.7(11) . .
C31 C32 C28 117.0(11) . .
C24 C23 N3 118.7(14) . .
C25 C24 C23 125.6(16) . .
C18 C19 C20 113.3(12) . .
C19 C18 C22 123.0(12) . .
C19 C18 C15 120.9(11) . .
C22 C18 C15 116.1(11) . .
C16 C15 C14 117.5(10) . .
C16 C15 C18 122.7(12) . .
C14 C15 C18 119.8(11) . .
C21 C22 C18 117.4(13) . .
C30 C29 C28 119.8(12) . .
C13 N1 C17 126.4(9) . .
C13 N1 C8 112.5(9) . .
C17 N1 C8 121.0(9) . .
C27 N3 C23 117.6(12) . .
C27 N3 C10 127.1(11) . .
C23 N3 C10 115.3(11) . .
C5 C4 C3 117.5(12) . .
C5 C4 C10 127.3(14) . .
C3 C4 C10 115.2(12) . .
N1 C13 C14 115.7(10) . .
N3 C10 C4 110.2(9) . .
N1 C17 C16 115.5(10) . .
C25 C26 C27 121.8(13) . .
C13 C14 C15 123.3(11) . .
C15 C16 C17 120.7(11) . .
N3 C27 C26 120.5(14) . .
N1 C8 C2 111.7(7) . .
C2 C3 C4 114.7(11) . .
C2 C3 C9 122.3(10) . .
C4 C3 C9 122.8(11) . .
C1 C2 C3 123.9(11) . .
C1 C2 C8 119.6(10) . .
C3 C2 C8 116.5(10) . .
C6 C1 C2 121.4(13) . .
C6 C1 C7 119.4(12) . .
C2 C1 C7 119.2(11) . .
C1 C6 C5 118.7(15) . .
C1 C6 C12 123.6(16) . .
C5 C6 C12 117.7(17) . .
C33 N5 C39 122.3(11) . .
C33 N5 C12 111.2(9) . .
C39 N5 C12 126.5(10) . .
N5 C33 C34 118.4(10) . .
C6 C5 C4 123.2(15) . .
C6 C5 C11 125.5(17) . .
C4 C5 C11 111.2(16) . .
C6 C12 N5 112.5(9) . .
C36 C35 C34 123.8(11) . .
C36 C35 C40 124.5(11) . .
C34 C35 C40 110.9(10) . .
C35 C34 C33 114.1(10) . .
N5 C39 C36 124.4(13) . .
C41 C40 C44 118.5(12) . .
C41 C40 C35 126.2(11) . .
C44 C40 C35 115.1(11) . .
C40 C41 C42 121.1(11) . .
N6 C42 C41 116.8(11) . .
C40 C44 C43 125.9(14) . .
C42 N6 C43 129.3(12) . .
C42 N6 Pd1 113.8(10) . 11_565
C43 N6 Pd1 116.9(9) . 11_565
N6 C43 C44 108.1(13) . .
N4 C30 C29 126.1(14) . .
C35 C36 C39 113.9(12) . .

loop_
_geom_bond_atom_site_label_1
_geom_bond_atom_site_label_2
_geom_bond_distance
_geom_bond_site_symmetry_2
Pd1 N2 2.009(8) .
Pd1 N2 2.009(8) 10
Pd1 N6 2.038(9) 3_655
Pd1 N6 2.038(9) 12_655
Pd2 N4 1.985(9) 2_665
Pd2 N4 1.985(9) 4_565
Pd2 N4 1.985(9) 3_655
Pd2 N4 1.985(9) .
N2 C20 1.237(12) .
N2 C21 1.402(14) .
N4 C30 1.182(12) .
N4 C31 1.352(12) .
C21 C22 1.359(14) .
C31 C32 1.355(13) .
C20 C19 1.424(13) .
C28 C29 1.415(15) .
C28 C32 1.439(15) .
C28 C25 1.502(15) .
C25 C24 1.297(15) .
C25 C26 1.342(14) .
C23 C24 1.326(18) .
C23 N3 1.364(16) .
C19 C18 1.314(13) .
C18 C22 1.429(15) .
C18 C15 1.529(15) .
C15 C16 1.383(13) .
C15 C14 1.416(14) .
C29 C30 1.399(16) .
N1 C13 1.357(11) .
N1 C17 1.370(12) .
N1 C8 1.498(11) .
N3 C27 1.318(13) .
N3 C10 1.453(13) .
C4 C5 1.440(17) .
C4 C3 1.481(14) .
C4 C10 1.552(16) .
C13 C14 1.364(13) .
C17 C16 1.431(13) .
C26 C27 1.374(15) .
C8 C2 1.576(12) .
C3 C2 1.428(13) .
C3 C9 1.489(13) .
C2 C1 1.379(12) .
C1 C6 1.362(15) .
C1 C7 1.530(14) .
C6 C5 1.381(17) .
C6 C12 1.448(16) .
N5 C33 1.269(11) .
N5 C39 1.273(13) .
N5 C12 1.589(12) .
C33 C34 1.477(13) .
C5 C11 1.512(16) .
C35 C36 1.285(14) .
C35 C34 1.414(13) .
C35 C40 1.578(14) .
C39 C36 1.390(15) .
C40 C41 1.306(12) .
C40 C44 1.354(14) .
C41 C42 1.430(15) .
C42 N6 1.322(13) .
C44 C43 1.475(17) .
N6 C43 1.372(15) .
N6 Pd1 2.039(9) 11_565
O4S O4S2 1.10(3) .
O5S O5S2 1.10(4) .

loop_
_platon_squeeze_void_nr
_platon_squeeze_void_average_x
_platon_squeeze_void_average_y
_platon_squeeze_void_average_z
_platon_squeeze_void_volume
_platon_squeeze_void_count_electrons
_platon_squeeze_void_content
1 -0.018 -0.001 -0.015 19096 7203 ' '
